data_4343629
loop_
_publ_author_name
'Read, Cory Michael'
'Morrison, Gregory'
'Yeon, Jeongho'
'Smith, Mark D.'
'Zur Loye, Hans-Conrad'

_publ_section_title
;
 A2MnU3O11 (A = K, Rb) and Li3.2Mn1.8U6O22: Three New Alkali-Metal
 Manganese Uranium(VI) Oxides Related to Natrotantite.
;
_journal_issue 14
_journal_name_full 'Inorganic chemistry'
_journal_page_first 6993
_journal_page_last 6999
_journal_paper_doi 10.1021/acs.inorgchem.5b01004
_journal_volume 54
_journal_year 2015
_chemical_formula_moiety 'K2 Mn O11 U3'
_chemical_formula_sum 'K2 Mn O11 U3'
_chemical_formula_weight 1023.23
_chemical_name_systematic
; 
 ? 
;
_space_group_IT_number 167
_symmetry_cell_setting trigonal
_symmetry_space_group_name_Hall '-R 3 2"c'
_symmetry_space_group_name_H-M 'R -3 c :H'
_atom_sites_solution_primary direct
_atom_sites_solution_secondary difmap
_audit_creation_method SHELXL-97
_cell_angle_alpha 90.00
_cell_angle_beta 90.00
_cell_angle_gamma 120.00
_cell_formula_units_Z 6
_cell_length_a 6.8280(2)
_cell_length_b 6.8280(2)
_cell_length_c 36.8354(17)
_cell_measurement_reflns_used 4903
_cell_measurement_temperature 296(2)
_cell_measurement_theta_max 31.887
_cell_measurement_theta_min 3.318
_cell_volume 1487.25(9)
_computing_cell_refinement 'SAINT-Plus Version 6.45 (Bruker, 2001)'
_computing_data_collection 'SMART Version 5.625 (Bruker, 2001)'
_computing_data_reduction 'SAINT-Plus Version 6.45 (Bruker, 2001)'
_computing_molecular_graphics various
_computing_publication_material 'SHELXTL Version 6.14 (Bruker, 2000)'
_computing_structure_refinement 'SHELXL-97 (Sheldrick, 1997)'
_computing_structure_solution 'SHELXS-97 (Sheldrick, 1990)'
_diffrn_ambient_temperature 296(2)
_diffrn_measured_fraction_theta_full 0.998
_diffrn_measured_fraction_theta_max 0.998
_diffrn_measurement_device_type 'Bruker SMART APEX CCD diffractometer'
_diffrn_measurement_method 'omega scans'
_diffrn_radiation_monochromator graphite
_diffrn_radiation_source 'fine-focus sealed tube'
_diffrn_radiation_type MoK\a
_diffrn_radiation_wavelength 0.71073
_diffrn_reflns_av_R_equivalents 0.0461
_diffrn_reflns_av_sigmaI/netI 0.0170
_diffrn_reflns_limit_h_max 10
_diffrn_reflns_limit_h_min -10
_diffrn_reflns_limit_k_max 10
_diffrn_reflns_limit_k_min -10
_diffrn_reflns_limit_l_max 53
_diffrn_reflns_limit_l_min -53
_diffrn_reflns_number 9752
_diffrn_reflns_theta_full 32.03
_diffrn_reflns_theta_max 32.03
_diffrn_reflns_theta_min 3.32
_exptl_absorpt_coefficient_mu 50.985
_exptl_absorpt_correction_T_max 1.0000
_exptl_absorpt_correction_T_min 0.2809
_exptl_absorpt_correction_type multi-scan
_exptl_absorpt_process_details 'SADABS Version 2.05 (Bruker, 2001)'
_exptl_crystal_colour orange
_exptl_crystal_density_diffrn 6.855
_exptl_crystal_density_method 'not measured'
_exptl_crystal_description plate
_exptl_crystal_F_000 2562
_exptl_crystal_size_max 0.06
_exptl_crystal_size_mid 0.04
_exptl_crystal_size_min 0.04
_refine_diff_density_max 2.434
_refine_diff_density_min -2.392
_refine_diff_density_rms 0.457
_refine_ls_extinction_coef 0.00057(3)
_refine_ls_extinction_expression Fc^*^=kFc[1+0.001xFc^2^\l^3^/sin(2\q)]^-1/4^
_refine_ls_extinction_method SHELXL
_refine_ls_goodness_of_fit_ref 1.171
_refine_ls_matrix_type full
_refine_ls_number_parameters 29
_refine_ls_number_reflns 580
_refine_ls_number_restraints 0
_refine_ls_restrained_S_all 1.171
_refine_ls_R_factor_all 0.0195
_refine_ls_R_factor_gt 0.0188
_refine_ls_shift/su_max 0.000
_refine_ls_shift/su_mean 0.000
_refine_ls_structure_factor_coef Fsqd
_refine_ls_weighting_details 'calc w=1/[\s^2^(Fo^2^)+(0.0244P)^2^+16.1702P] where P=(Fo^2^+2Fc^2^)/3'
_refine_ls_weighting_scheme calc
_refine_ls_wR_factor_gt 0.0444
_refine_ls_wR_factor_ref 0.0447
_reflns_number_gt 566
_reflns_number_total 580
_reflns_threshold_expression >2sigma(I)
_cod_data_source_file ic5b01004_si_002.cif
_cod_data_source_block cr1105bs
_cod_depositor_comments
;
The following automatic conversions were performed:

'_symmetry_cell_setting' value 'Trigonal' changed to 'trigonal'
according to
/usr/data/users/saulius/crontab/automatic-downloads/rss-feeds/ACS/lib/dictionaries/cif_core.dic
dictionary named 'cif_core.dic' version 2.4.2 from 2011-04-26.

Automatic conversion script
Id: cif_fix_values 3271 2015-04-21 07:52:19Z andrius 

 Adding full bibliography for 4343627--4343629.cif.
;
_cod_original_sg_symbol_H-M 'R -3 c'
_cod_database_code 4343629

loop_
_symmetry_equiv_pos_as_xyz
'x, y, z'
'-y, x-y, z'
'-x+y, -x, z'
'y, x, -z+1/2'
'x-y, -y, -z+1/2'
'-x, -x+y, -z+1/2'
'x+2/3, y+1/3, z+1/3'
'-y+2/3, x-y+1/3, z+1/3'
'-x+y+2/3, -x+1/3, z+1/3'
'y+2/3, x+1/3, -z+5/6'
'x-y+2/3, -y+1/3, -z+5/6'
'-x+2/3, -x+y+1/3, -z+5/6'
'x+1/3, y+2/3, z+2/3'
'-y+1/3, x-y+2/3, z+2/3'
'-x+y+1/3, -x+2/3, z+2/3'
'y+1/3, x+2/3, -z+7/6'
'x-y+1/3, -y+2/3, -z+7/6'
'-x+1/3, -x+y+2/3, -z+7/6'
'-x, -y, -z'
'y, -x+y, -z'
'x-y, x, -z'
'-y, -x, z-1/2'
'-x+y, y, z-1/2'
'x, x-y, z-1/2'
'-x+2/3, -y+1/3, -z+1/3'
'y+2/3, -x+y+1/3, -z+1/3'
'x-y+2/3, x+1/3, -z+1/3'
'-y+2/3, -x+1/3, z-1/6'
'-x+y+2/3, y+1/3, z-1/6'
'x+2/3, x-y+1/3, z-1/6'
'-x+1/3, -y+2/3, -z+2/3'
'y+1/3, -x+y+2/3, -z+2/3'
'x-y+1/3, x+2/3, -z+2/3'
'-y+1/3, -x+2/3, z+1/6'
'-x+y+1/3, y+2/3, z+1/6'
'x+1/3, x-y+2/3, z+1/6'

loop_
_atom_site_label
_atom_site_type_symbol
_atom_site_fract_x
_atom_site_fract_y
_atom_site_fract_z
_atom_site_U_iso_or_equiv
_atom_site_adp_type
_atom_site_occupancy
_atom_site_symmetry_multiplicity
_atom_site_calc_flag
_atom_site_refinement_flags
U1 U 0.36507(3) 0.0000 0.2500 0.00821(10) Uani 1 2 d S
Mn1 Mn 0.0000 0.0000 0.0000 0.0122(3) Uani 1 6 d S
K1 K 0.0000 0.0000 0.17204(5) 0.0176(3) Uani 1 3 d S
O1 O 0.2608(6) 0.2817(6) 0.03245(10) 0.0137(6) Uani 1 1 d .
O2 O 0.7464(8) 0.0000 0.2500 0.0149(9) Uani 1 2 d S
O3 O 0.0000 0.0000 0.09461(16) 0.0114(10) Uani 1 3 d S

loop_
_atom_site_aniso_label
_atom_site_aniso_U_11
_atom_site_aniso_U_22
_atom_site_aniso_U_33
_atom_site_aniso_U_23
_atom_site_aniso_U_13
_atom_site_aniso_U_12
U1 0.00852(12) 0.00762(12) 0.00820(14) -0.00024(6) -0.00012(3) 0.00381(6)
Mn1 0.0133(4) 0.0133(4) 0.0098(7) 0.000 0.000 0.0067(2)
K1 0.0181(5) 0.0181(5) 0.0167(8) 0.000 0.000 0.0091(2)
O1 0.0152(15) 0.0142(14) 0.0115(16) -0.0004(12) -0.0011(13) 0.0072(12)
O2 0.0132(16) 0.0104(19) 0.020(3) 0.0006(17) 0.0003(9) 0.0052(10)
O3 0.0106(14) 0.0106(14) 0.013(3) 0.000 0.000 0.0053(7)

loop_
_atom_type_symbol
_atom_type_description
_atom_type_scat_dispersion_real
_atom_type_scat_dispersion_imag
_atom_type_scat_source
O O 0.0106 0.0060 'International Tables Vol C Tables 4.2.6.8 and 6.1.1.4'
K K 0.2009 0.2494 'International Tables Vol C Tables 4.2.6.8 and 6.1.1.4'
Mn Mn 0.3368 0.7283 'International Tables Vol C Tables 4.2.6.8 and 6.1.1.4'
U U -9.6767 9.6646 'International Tables Vol C Tables 4.2.6.8 and 6.1.1.4'

loop_
_geom_angle_atom_site_label_1
_geom_angle_atom_site_label_2
_geom_angle_atom_site_label_3
_geom_angle
_geom_angle_site_symmetry_1
_geom_angle_site_symmetry_3
O1 U1 O1 173.8(2) 25 35_545
O1 U1 O2 98.53(12) 25 2_545
O1 U1 O2 86.04(10) 35_545 2_545
O1 U1 O2 86.04(10) 25 3_665
O1 U1 O2 98.54(12) 35_545 3_665
O2 U1 O2 85.3(3) 2_545 3_665
O1 U1 O3 91.12(19) 25 25
O1 U1 O3 86.31(18) 35_545 25
O2 U1 O3 155.36(14) 2_545 25
O2 U1 O3 72.71(13) 3_665 25
O1 U1 O3 86.31(18) 25 34_545
O1 U1 O3 91.12(19) 35_545 34_545
O2 U1 O3 72.71(13) 2_545 34_545
O2 U1 O3 155.36(14) 3_665 34_545
O3 U1 O3 130.84(3) 25 34_545
O1 U1 O2 86.91(11) 25 .
O1 U1 O2 86.91(11) 35_545 .
O2 U1 O2 137.33(13) 2_545 .
O2 U1 O2 137.33(13) 3_665 .
O3 U1 O2 65.423(15) 25 .
O3 U1 O2 65.421(15) 34_545 .
O1 U1 U1 82.18(12) 25 2_655
O1 U1 U1 92.74(10) 35_545 2_655
O2 U1 U1 172.28(13) 2_545 2_655
O2 U1 U1 102.39(14) 3_665 2_655
O3 U1 U1 31.72(5) 25 2_655
O3 U1 U1 99.718(12) 34_545 2_655
O2 U1 U1 34.948(6) . 2_655
O1 U1 U1 92.74(10) 25 3_655
O1 U1 U1 82.18(11) 35_545 3_655
O2 U1 U1 102.39(13) 2_545 3_655
O2 U1 U1 172.28(14) 3_665 3_655
O3 U1 U1 99.719(12) 25 3_655
O3 U1 U1 31.72(5) 34_545 3_655
O2 U1 U1 34.948(6) . 3_655
U1 U1 U1 69.895(11) 2_655 3_655
O1 U1 U1 99.47(11) 25 2_545
O1 U1 U1 81.07(11) 35_545 2_545
O2 U1 U1 42.39(13) 2_545 2_545
O2 U1 U1 127.72(14) 3_665 2_545
O3 U1 U1 157.28(7) 25 2_545
O3 U1 U1 31.72(5) 34_545 2_545
O2 U1 U1 94.948(6) . 2_545
U1 U1 U1 129.895(11) 2_655 2_545
U1 U1 U1 60.0 3_655 2_545
O1 U1 U1 81.07(11) 25 3_665
O1 U1 U1 99.47(11) 35_545 3_665
O2 U1 U1 127.72(13) 2_545 3_665
O2 U1 U1 42.39(14) 3_665 3_665
O3 U1 U1 31.72(5) 25 3_665
O3 U1 U1 157.28(7) 34_545 3_665
O2 U1 U1 94.948(6) . 3_665
U1 U1 U1 60.0 2_655 3_665
U1 U1 U1 129.895(11) 3_655 3_665
U1 U1 U1 170.105(11) 2_545 3_665
O1 U1 K1 141.23(11) 25 .
O1 U1 K1 44.85(11) 35_545 .
O2 U1 K1 61.18(7) 2_545 .
O2 U1 K1 61.18(7) 3_665 .
O3 U1 K1 97.53(12) 25 .
O3 U1 K1 114.47(11) 34_545 .
O2 U1 K1 130.958(19) . .
U1 U1 K1 122.500(14) 2_655 .
U1 U1 K1 122.500(14) 3_655 .
U1 U1 K1 86.759(4) 2_545 .
U1 U1 K1 86.759(4) 3_665 .
O1 Mn1 O1 180.00(16) . 19
O1 Mn1 O1 86.55(13) . 20
O1 Mn1 O1 93.45(13) 19 20
O1 Mn1 O1 93.45(13) . 2
O1 Mn1 O1 86.55(13) 19 2
O1 Mn1 O1 180.0(3) 20 2
O1 Mn1 O1 86.55(13) . 21
O1 Mn1 O1 93.45(13) 19 21
O1 Mn1 O1 93.45(13) 20 21
O1 Mn1 O1 86.55(13) 2 21
O1 Mn1 O1 93.45(13) . 3
O1 Mn1 O1 86.55(13) 19 3
O1 Mn1 O1 86.55(13) 20 3
O1 Mn1 O1 93.45(13) 2 3
O1 Mn1 O1 180.0(2) 21 3
O1 Mn1 K1 136.44(10) . 16_444
O1 Mn1 K1 43.56(10) 19 16_444
O1 Mn1 K1 136.59(9) 20 16_444
O1 Mn1 K1 43.41(9) 2 16_444
O1 Mn1 K1 85.23(9) 21 16_444
O1 Mn1 K1 94.77(9) 3 16_444
O1 Mn1 K1 43.56(10) . 28
O1 Mn1 K1 136.44(10) 19 28
O1 Mn1 K1 43.41(9) 20 28
O1 Mn1 K1 136.59(9) 2 28
O1 Mn1 K1 94.77(9) 21 28
O1 Mn1 K1 85.23(9) 3 28
K1 Mn1 K1 180.0 16_444 28
O1 Mn1 K1 136.59(9) . 28_445
O1 Mn1 K1 43.41(9) 19 28_445
O1 Mn1 K1 94.77(9) 20 28_445
O1 Mn1 K1 85.23(9) 2 28_445
O1 Mn1 K1 136.44(10) 21 28_445
O1 Mn1 K1 43.56(10) 3 28_445
K1 Mn1 K1 60.248(5) 16_444 28_445
K1 Mn1 K1 119.752(5) 28 28_445
O1 Mn1 K1 43.41(9) . 16_554
O1 Mn1 K1 136.59(9) 19 16_554
O1 Mn1 K1 85.23(9) 20 16_554
O1 Mn1 K1 94.77(9) 2 16_554
O1 Mn1 K1 43.56(10) 21 16_554
O1 Mn1 K1 136.44(10) 3 16_554
K1 Mn1 K1 119.752(5) 16_444 16_554
K1 Mn1 K1 60.248(5) 28 16_554
K1 Mn1 K1 180.0 28_445 16_554
O1 Mn1 K1 94.77(9) . 16_544
O1 Mn1 K1 85.23(9) 19 16_544
O1 Mn1 K1 43.56(10) 20 16_544
O1 Mn1 K1 136.44(10) 2 16_544
O1 Mn1 K1 136.59(9) 21 16_544
O1 Mn1 K1 43.41(9) 3 16_544
K1 Mn1 K1 119.751(5) 16_444 16_544
K1 Mn1 K1 60.249(5) 28 16_544
K1 Mn1 K1 60.249(5) 28_445 16_544
K1 Mn1 K1 119.751(5) 16_554 16_544
O1 Mn1 K1 85.23(9) . 28_455
O1 Mn1 K1 94.77(9) 19 28_455
O1 Mn1 K1 136.44(10) 20 28_455
O1 Mn1 K1 43.56(10) 2 28_455
O1 Mn1 K1 43.41(9) 21 28_455
O1 Mn1 K1 136.59(9) 3 28_455
K1 Mn1 K1 60.249(5) 16_444 28_455
K1 Mn1 K1 119.751(5) 28 28_455
K1 Mn1 K1 119.751(5) 28_445 28_455
K1 Mn1 K1 60.249(5) 16_554 28_455
K1 Mn1 K1 180.0 16_544 28_455
O1 K1 O1 97.26(11) 16_444 17_554
O1 K1 O1 97.25(11) 16_444 18_544
O1 K1 O1 97.25(11) 17_554 18_544
O1 K1 O1 89.71(11) 16_444 34
O1 K1 O1 65.59(15) 17_554 34
O1 K1 O1 162.27(12) 18_544 34
O1 K1 O1 65.59(15) 16_444 36_445
O1 K1 O1 162.27(11) 17_554 36_445
O1 K1 O1 89.70(11) 18_544 36_445
O1 K1 O1 108.01(9) 34 36_445
O1 K1 O1 162.27(11) 16_444 35_545
O1 K1 O1 89.70(11) 17_554 35_545
O1 K1 O1 65.59(15) 18_544 35_545
O1 K1 O1 108.01(9) 34 35_545
O1 K1 O1 108.01(9) 36_445 35_545
O1 K1 O3 60.06(8) 16_444 .
O1 K1 O3 60.06(8) 17_554 .
O1 K1 O3 60.06(8) 18_544 .
O1 K1 O3 110.89(8) 34 .
O1 K1 O3 110.89(8) 36_445 .
O1 K1 O3 110.89(8) 35_545 .
O1 K1 O2 135.75(8) 16_444 3_665
O1 K1 O2 89.26(11) 17_554 3_665
O1 K1 O2 125.37(8) 18_544 3_665
O1 K1 O2 53.58(8) 34 3_665
O1 K1 O2 100.00(12) 36_445 3_665
O1 K1 O2 60.25(8) 35_545 3_665
O3 K1 O2 148.91(8) . 3_665
O1 K1 O2 125.37(8) 16_444 2_545
O1 K1 O2 135.75(8) 17_554 2_545
O1 K1 O2 89.26(11) 18_544 2_545
O1 K1 O2 100.00(12) 34 2_545
O1 K1 O2 60.25(8) 36_445 2_545
O1 K1 O2 53.58(8) 35_545 2_545
O3 K1 O2 148.91(8) . 2_545
O2 K1 O2 53.12(13) 3_665 2_545
O1 K1 O2 89.26(11) 16_444 1_455
O1 K1 O2 125.37(8) 17_554 1_455
O1 K1 O2 135.75(8) 18_544 1_455
O1 K1 O2 60.25(8) 34 1_455
O1 K1 O2 53.58(8) 36_445 1_455
O1 K1 O2 100.00(12) 35_545 1_455
O3 K1 O2 148.91(8) . 1_455
O2 K1 O2 53.12(13) 3_665 1_455
O2 K1 O2 53.12(13) 2_545 1_455
O1 K1 U1 100.64(8) 16_444 2
O1 K1 U1 90.59(8) 17_554 2
O1 K1 U1 159.38(9) 18_544 2
O1 K1 U1 28.65(8) 34 2
O1 K1 U1 88.44(8) 36_445 2
O1 K1 U1 95.55(9) 35_545 2
O3 K1 U1 139.042(19) . 2
O2 K1 U1 35.32(2) 3_665 2
O2 K1 U1 72.05(8) 2_545 2
O2 K1 U1 35.32(2) 1_455 2
O1 K1 U1 90.58(8) 16_444 3
O1 K1 U1 159.38(9) 17_554 3
O1 K1 U1 100.64(8) 18_544 3
O1 K1 U1 95.55(9) 34 3
O1 K1 U1 28.65(8) 36_445 3
O1 K1 U1 88.44(8) 35_545 3
O3 K1 U1 139.042(19) . 3
O2 K1 U1 72.05(8) 3_665 3
O2 K1 U1 35.32(2) 2_545 3
O2 K1 U1 35.32(2) 1_455 3
U1 K1 U1 69.18(3) 2 3
U1 O1 Mn1 132.4(2) 25 .
U1 O1 K1 112.14(15) 25 16_554
Mn1 O1 K1 103.66(13) . 16_554
U1 O1 K1 106.50(15) 25 28
Mn1 O1 K1 103.49(13) . 28
K1 O1 K1 90.29(11) 16_554 28
U1 O2 U1 154.7(3) 2_655 3_655
U1 O2 U1 102.67(13) 2_655 .
U1 O2 U1 102.67(13) 3_655 .
U1 O2 K1 83.50(8) 2_655 4_655
U1 O2 K1 83.50(8) 3_655 4_655
U1 O2 K1 121.09(8) . 4_655
U1 O2 K1 83.50(8) 2_655 1_655
U1 O2 K1 83.50(8) 3_655 1_655
U1 O2 K1 121.09(8) . 1_655
K1 O2 K1 117.83(16) 4_655 1_655
U1 O3 U1 116.57(9) 27_445 25
U1 O3 U1 116.57(9) 27_445 26_455
U1 O3 U1 116.57(9) 25 26_455
U1 O3 K1 100.81(15) 27_445 .
U1 O3 K1 100.81(15) 25 .
U1 O3 K1 100.81(15) 26_455 .

loop_
_geom_bond_atom_site_label_1
_geom_bond_atom_site_label_2
_geom_bond_distance
_geom_bond_site_symmetry_2
U1 O1 1.902(4) 25
U1 O1 1.902(4) 35_545
U1 O2 2.2126(12) 2_545
U1 O2 2.2126(12) 3_665
U1 O3 2.2151(11) 25
U1 O3 2.2151(11) 34_545
U1 O2 2.604(5) .
U1 U1 3.7685(2) 2_655
U1 U1 3.7685(2) 3_655
U1 U1 3.7685(2) 2_545
U1 U1 3.7685(2) 3_665
U1 K1 3.8027(14) .
Mn1 O1 2.208(4) .
Mn1 O1 2.208(4) 19
Mn1 O1 2.208(4) 20
Mn1 O1 2.208(4) 2
Mn1 O1 2.208(4) 21
Mn1 O1 2.208(4) 3
Mn1 K1 3.94709(15) 16_444
Mn1 K1 3.94709(15) 28
Mn1 K1 3.94709(15) 28_445
Mn1 K1 3.94709(15) 16_554
Mn1 K1 3.94714(15) 16_544
Mn1 K1 3.94714(15) 28_455
K1 O1 2.792(4) 16_444
K1 O1 2.792(4) 17_554
K1 O1 2.792(4) 18_544
K1 O1 2.797(4) 34
K1 O1 2.797(4) 36_445
K1 O1 2.797(4) 35_545
K1 O3 2.852(6) .
K1 O2 3.353(3) 3_665
K1 O2 3.353(3) 2_545
K1 O2 3.353(3) 1_455
K1 U1 3.8027(14) 2
K1 U1 3.8027(14) 3
O1 U1 1.902(4) 25
O1 K1 2.792(4) 16_554
O1 K1 2.797(4) 28
O2 U1 2.2126(12) 2_655
O2 U1 2.2126(12) 3_655
O2 K1 3.353(3) 4_655
O2 K1 3.353(3) 1_655
O3 U1 2.2150(11) 27_445
O3 U1 2.2151(11) 25
O3 U1 2.2151(11) 26_455
